data_7153200
loop_
_publ_author_name
'de Aquino, Roney Anderson Nascimento'
'Modolo, Luzia Valentina'
'Alves, Rosemeire Brondi'
'de F\'atima, Angelo'

_publ_section_title
;
 Synthesis, kinetic studies and molecular modeling of novel tacrine dimers
 as cholinesterase inhibitors.
;
_journal_issue 48
_journal_name_full 'Organic &amp; biomolecular chemistry'
_journal_page_first 8395
_journal_page_last 8409
_journal_paper_doi 10.1039/c3ob41762j
_journal_volume 11
_journal_year 2013
_chemical_formula_moiety 'C38 H36 N4, 2(C4 H F6 O4)'
_chemical_formula_sum 'C46 H38 F12 N4 O8'
_chemical_formula_weight 1002.81
_chemical_name_systematic
;
 ?
;
_space_group_IT_number 2
_symmetry_cell_setting triclinic
_symmetry_space_group_name_Hall '-P 1'
_symmetry_space_group_name_H-M 'P -1'
_atom_sites_solution_hydrogens geom
_atom_sites_solution_primary direct
_atom_sites_solution_secondary difmap
_audit_conform_dict_location ftp://ftp.iucr.org/pub/cif_core.dic
_audit_conform_dict_name cif_core.dic
_audit_conform_dict_version 2.3
_audit_creation_date 2011-09-01T13:29:29-00:00
_audit_creation_method 'WinGX routine CIF_UPDATE'
_cell_angle_alpha 115.403(2)
_cell_angle_beta 97.181(2)
_cell_angle_gamma 106.900(2)
_cell_formula_units_Z 1
_cell_length_a 9.7578(2)
_cell_length_b 11.2552(3)
_cell_length_c 11.8308(3)
_cell_measurement_reflns_used 26266
_cell_measurement_temperature 120(2)
_cell_measurement_theta_max 32.8557
_cell_measurement_theta_min 1.9865
_cell_volume 1075.12(6)
_computing_cell_refinement 'CrysAlisPro (Oxford Diffraction Ltd., 2010)'
_computing_data_collection 'CrysAlisPro (Oxford Diffraction Ltd., 2010)'
_computing_data_reduction 'CrysAlisPro (Oxford Diffraction Ltd., 2010)'
_computing_molecular_graphics 'Ortep-3 for Windows (Farrugia, 1997)'
_computing_publication_material 'WinGX publication routines (Farrugia, 1999)'
_computing_structure_refinement 'SHELXL-97 (Sheldrick, 1997)'
_computing_structure_solution 'SHELXS-86 (Sheldrick, 1986)'
_diffrn_ambient_temperature 120(2)
_diffrn_detector_area_resol_mean 10.4186
_diffrn_measured_fraction_theta_full 1.000
_diffrn_measured_fraction_theta_max 0.954
_diffrn_measurement_device_type 'Xcalibur, Atlas, Gemini ultra'
_diffrn_measurement_method '\w scan'
_diffrn_radiation_monochromator graphite
_diffrn_radiation_source 'fine-focus sealed tube'
_diffrn_radiation_type MoK\a
_diffrn_radiation_wavelength 0.71073
_diffrn_reflns_av_R_equivalents 0.0438
_diffrn_reflns_av_sigmaI/netI 0.0243
_diffrn_reflns_limit_h_max 14
_diffrn_reflns_limit_h_min -14
_diffrn_reflns_limit_k_max 16
_diffrn_reflns_limit_k_min -17
_diffrn_reflns_limit_l_max 17
_diffrn_reflns_limit_l_min -17
_diffrn_reflns_number 78540
_diffrn_reflns_theta_full 32.90
_diffrn_reflns_theta_max 32.93
_diffrn_reflns_theta_min 1.99
_exptl_absorpt_coefficient_mu 0.140
_exptl_absorpt_correction_T_max 1.00000
_exptl_absorpt_correction_T_min 0.86011
_exptl_absorpt_correction_type multi-scan
_exptl_absorpt_process_details
;
CrysAlisPro, Oxford Diffraction Ltd.,
Version 1.171.34.34 (release 07-07-2010 CrysAlis171 .NET)
(compiled Jul  7 2010,16:04:54)
Empirical absorption correction using spherical harmonics,
 implemented in SCALE3 ABSPACK scaling algorithm.
;
_exptl_crystal_colour orange
_exptl_crystal_density_diffrn 1.549
_exptl_crystal_density_method 'not measured'
_exptl_crystal_description prism
_exptl_crystal_F_000 514
_exptl_crystal_size_max 0.30
_exptl_crystal_size_mid 0.20
_exptl_crystal_size_min 0.15
_refine_diff_density_max 0.419
_refine_diff_density_min -0.321
_refine_diff_density_rms 0.059
_refine_ls_extinction_method none
_refine_ls_goodness_of_fit_ref 1.105
_refine_ls_hydrogen_treatment constr
_refine_ls_matrix_type full
_refine_ls_number_parameters 318
_refine_ls_number_reflns 7672
_refine_ls_number_restraints 0
_refine_ls_restrained_S_all 1.105
_refine_ls_R_factor_all 0.0688
_refine_ls_R_factor_gt 0.0493
_refine_ls_shift/su_max 0.001
_refine_ls_shift/su_mean 0.000
_refine_ls_structure_factor_coef Fsqd
_refine_ls_weighting_details 'calc w=1/[\s^2^(Fo^2^)+(0.0679P)^2^+0.2464P] where P=(Fo^2^+2Fc^2^)/3'
_refine_ls_weighting_scheme calc
_refine_ls_wR_factor_gt 0.1312
_refine_ls_wR_factor_ref 0.1412
_reflns_number_gt 5887
_reflns_number_total 7672
_reflns_threshold_expression >2sigma(I)
_cod_data_source_file c3ob41762j.txt
_cod_data_source_block x2n1_angelo_120k
_cod_original_cell_volume 1075.12(5)
_cod_database_code 7153200

loop_
_symmetry_equiv_pos_as_xyz
'x, y, z'
'-x, -y, -z'

loop_
_atom_site_label
_atom_site_type_symbol
_atom_site_fract_x
_atom_site_fract_y
_atom_site_fract_z
_atom_site_U_iso_or_equiv
_atom_site_adp_type
_atom_site_occupancy
_atom_site_symmetry_multiplicity
_atom_site_calc_flag
_atom_site_refinement_flags
C1 C 0.93405(11) 0.72133(11) 0.25594(10) 0.01823(19) Uani 1 1 d .
C2 C 0.95473(12) 0.58816(11) 0.20761(10) 0.01933(19) Uani 1 1 d .
C3 C 1.08715(12) 0.58436(12) 0.17234(10) 0.0203(2) Uani 1 1 d .
C4 C 1.16196(12) 0.82348(12) 0.21175(11) 0.0213(2) Uani 1 1 d .
C5 C 1.03439(11) 0.83480(11) 0.24727(10) 0.01967(19) Uani 1 1 d .
C6 C 1.28058(13) 0.94175(13) 0.20962(13) 0.0278(2) Uani 1 1 d .
H6A H 1.2735 0.9189 0.1196 0.033 Uiso 1 1 calc R
H6B H 1.3783 0.9492 0.2489 0.033 Uiso 1 1 calc R
C7 C 1.26640(13) 1.08413(12) 0.28258(13) 0.0281(2) Uani 1 1 d .
H7A H 1.2978 1.1194 0.3760 0.034 Uiso 1 1 calc R
H7B H 1.3303 1.1530 0.2638 0.034 Uiso 1 1 calc R
C8 C 1.10466(14) 1.06522(13) 0.23998(12) 0.0267(2) Uani 1 1 d .
H8A H 1.0713 1.0234 0.1457 0.032 Uiso 1 1 calc R
H8B H 1.0965 1.1573 0.2791 0.032 Uiso 1 1 calc R
C9 C 1.00591(13) 0.96897(12) 0.28195(11) 0.0230(2) Uani 1 1 d .
H9A H 1.0234 1.0212 0.3758 0.028 Uiso 1 1 calc R
H9B H 0.9018 0.9436 0.2405 0.028 Uiso 1 1 calc R
C10 C 1.11923(13) 0.46039(13) 0.12913(11) 0.0249(2) Uani 1 1 d .
H10 H 1.2080 0.4605 0.1082 0.030 Uiso 1 1 calc R
C11 C 1.01801(15) 0.33969(13) 0.11841(12) 0.0294(2) Uani 1 1 d .
H11 H 1.0398 0.2585 0.0932 0.035 Uiso 1 1 calc R
C12 C 0.88124(14) 0.33801(13) 0.14527(12) 0.0278(2) Uani 1 1 d .
H12 H 0.8112 0.2543 0.1336 0.033 Uiso 1 1 calc R
C13 C 0.85016(13) 0.45888(12) 0.18853(11) 0.0233(2) Uani 1 1 d .
H13 H 0.7591 0.4558 0.2056 0.028 Uiso 1 1 calc R
C14 C 0.73096(11) 0.67036(11) 0.35998(10) 0.01901(19) Uani 1 1 d .
C15 C 0.79233(11) 0.63225(12) 0.44475(11) 0.0207(2) Uani 1 1 d .
H15 H 0.8943 0.6514 0.4654 0.025 Uiso 1 1 calc R
C16 C 0.70175(11) 0.56543(11) 0.49890(11) 0.01926(19) Uani 1 1 d .
H16 H 0.7442 0.5396 0.5551 0.023 Uiso 1 1 calc R
C17 C 0.54809(11) 0.53590(11) 0.47095(10) 0.01712(18) Uani 1 1 d .
C18 C 0.49064(12) 0.57968(14) 0.38846(12) 0.0267(2) Uani 1 1 d .
H18 H 0.3895 0.5639 0.3699 0.032 Uiso 1 1 calc R
C19 C 0.57998(12) 0.64604(14) 0.33329(12) 0.0258(2) Uani 1 1 d .
H19 H 0.5387 0.6741 0.2786 0.031 Uiso 1 1 calc R
C20 C 0.46775(13) 0.29728(14) -0.03080(12) 0.0262(2) Uani 1 1 d .
C21 C 0.39813(15) 0.18297(16) 0.00625(14) 0.0331(3) Uani 1 1 d .
C22 C 0.24954(13) 0.79766(13) 0.59216(12) 0.0265(2) Uani 1 1 d .
C23 C 0.32215(14) 0.92072(14) 0.56557(13) 0.0281(2) Uani 1 1 d .
F1 F 0.26480(11) 0.17400(14) 0.02274(13) 0.0602(3) Uani 1 1 d .
F2 F 0.48625(12) 0.21088(14) 0.11602(11) 0.0629(3) Uani 1 1 d .
F3 F 0.38157(18) 0.05444(12) -0.08343(13) 0.0755(4) Uani 1 1 d .
F4 F 0.15090(9) 0.81971(9) 0.65846(9) 0.03674(19) Uani 1 1 d .
F5 F 0.17546(9) 0.67525(9) 0.47867(8) 0.0385(2) Uani 1 1 d .
F6 F 0.35127(9) 0.77636(9) 0.65902(8) 0.03601(19) Uani 1 1 d .
N1 N 0.82123(10) 0.74407(10) 0.30622(10) 0.02121(18) Uani 1 1 d .
H1 H 0.8113 0.8209 0.3220 0.025 Uiso 1 1 d R
N2 N 1.18674(10) 0.70305(10) 0.17891(9) 0.02245(19) Uani 1 1 d .
H2 H 1.2685 0.6996 0.1567 0.027 Uiso 1 1 d R
O1 O 0.42767(15) 0.40133(12) 0.01436(13) 0.0491(3) Uani 1 1 d .
O2 O 0.55398(11) 0.27860(12) -0.09604(11) 0.0380(2) Uani 1 1 d .
O3 O 0.42275(13) 0.90086(12) 0.51022(12) 0.0430(3) Uani 1 1 d .
O4 O 0.27850(14) 1.01686(12) 0.59567(14) 0.0493(3) Uani 1 1 d .
H1A H 0.5000 0.5000 0.0000 0.118(15) Uiso 1 2 d S
H3A H 0.5000 1.0000 0.5000 0.108(14) Uiso 1 2 d S

loop_
_atom_site_aniso_label
_atom_site_aniso_U_11
_atom_site_aniso_U_22
_atom_site_aniso_U_33
_atom_site_aniso_U_23
_atom_site_aniso_U_13
_atom_site_aniso_U_12
C1 0.0172(4) 0.0213(5) 0.0183(4) 0.0102(4) 0.0090(3) 0.0079(4)
C2 0.0202(4) 0.0210(5) 0.0186(4) 0.0098(4) 0.0098(4) 0.0085(4)
C3 0.0202(4) 0.0236(5) 0.0198(5) 0.0109(4) 0.0097(4) 0.0098(4)
C4 0.0199(4) 0.0226(5) 0.0213(5) 0.0097(4) 0.0112(4) 0.0074(4)
C5 0.0192(4) 0.0202(5) 0.0205(5) 0.0099(4) 0.0108(4) 0.0069(4)
C6 0.0239(5) 0.0238(5) 0.0325(6) 0.0107(5) 0.0178(4) 0.0057(4)
C7 0.0267(5) 0.0216(5) 0.0327(6) 0.0114(5) 0.0162(5) 0.0050(4)
C8 0.0295(5) 0.0229(5) 0.0304(6) 0.0144(5) 0.0155(5) 0.0085(4)
C9 0.0234(5) 0.0220(5) 0.0278(5) 0.0133(4) 0.0142(4) 0.0096(4)
C10 0.0263(5) 0.0287(6) 0.0243(5) 0.0123(4) 0.0122(4) 0.0160(4)
C11 0.0379(6) 0.0260(6) 0.0299(6) 0.0135(5) 0.0151(5) 0.0181(5)
C12 0.0344(6) 0.0226(5) 0.0288(6) 0.0130(4) 0.0149(5) 0.0111(5)
C13 0.0245(5) 0.0207(5) 0.0241(5) 0.0097(4) 0.0118(4) 0.0078(4)
C14 0.0184(4) 0.0206(4) 0.0231(5) 0.0123(4) 0.0128(4) 0.0089(4)
C15 0.0147(4) 0.0240(5) 0.0272(5) 0.0145(4) 0.0096(4) 0.0078(4)
C16 0.0158(4) 0.0223(5) 0.0249(5) 0.0145(4) 0.0084(4) 0.0086(4)
C17 0.0155(4) 0.0185(4) 0.0203(4) 0.0103(4) 0.0090(3) 0.0074(3)
C18 0.0166(4) 0.0420(7) 0.0353(6) 0.0280(5) 0.0121(4) 0.0131(4)
C19 0.0198(5) 0.0397(6) 0.0327(6) 0.0270(5) 0.0131(4) 0.0140(4)
C20 0.0236(5) 0.0345(6) 0.0250(5) 0.0166(5) 0.0111(4) 0.0124(4)
C21 0.0291(6) 0.0414(7) 0.0365(7) 0.0245(6) 0.0135(5) 0.0134(5)
C22 0.0230(5) 0.0297(6) 0.0326(6) 0.0166(5) 0.0096(4) 0.0150(4)
C23 0.0264(5) 0.0342(6) 0.0340(6) 0.0204(5) 0.0142(5) 0.0174(5)
F1 0.0332(5) 0.0822(8) 0.0975(9) 0.0670(7) 0.0343(5) 0.0222(5)
F2 0.0454(5) 0.0943(9) 0.0623(7) 0.0630(7) 0.0060(5) 0.0098(5)
F3 0.1165(11) 0.0381(6) 0.0770(8) 0.0301(6) 0.0502(8) 0.0243(6)
F4 0.0355(4) 0.0401(4) 0.0512(5) 0.0284(4) 0.0268(4) 0.0210(4)
F5 0.0345(4) 0.0334(4) 0.0386(4) 0.0120(3) 0.0039(3) 0.0130(3)
F6 0.0296(4) 0.0432(5) 0.0448(5) 0.0291(4) 0.0062(3) 0.0167(3)
N1 0.0216(4) 0.0233(4) 0.0294(5) 0.0173(4) 0.0164(4) 0.0121(3)
N2 0.0190(4) 0.0255(5) 0.0260(4) 0.0124(4) 0.0134(3) 0.0103(3)
O1 0.0657(7) 0.0409(6) 0.0639(7) 0.0303(6) 0.0501(6) 0.0308(6)
O2 0.0367(5) 0.0523(6) 0.0518(6) 0.0353(5) 0.0312(5) 0.0294(5)
O3 0.0473(6) 0.0541(7) 0.0640(7) 0.0423(6) 0.0405(6) 0.0365(5)
O4 0.0550(7) 0.0432(6) 0.0864(9) 0.0437(6) 0.0511(7) 0.0357(5)

loop_
_atom_type_symbol
_atom_type_description
_atom_type_scat_dispersion_real
_atom_type_scat_dispersion_imag
_atom_type_scat_source
C C 0.003 0.002 'International Tables Vol C Tables 4.2.6.8 and 6.1.1.4'
H H 0 0 'International Tables Vol C Tables 4.2.6.8 and 6.1.1.4'
F F 0.017 0.01 'International Tables Vol C Tables 4.2.6.8 and 6.1.1.4'
N N 0.006 0.003 'International Tables Vol C Tables 4.2.6.8 and 6.1.1.4'
O O 0.011 0.006 'International Tables Vol C Tables 4.2.6.8 and 6.1.1.4'

loop_
_geom_angle_atom_site_label_1
_geom_angle_atom_site_label_2
_geom_angle_atom_site_label_3
_geom_angle
_geom_angle_site_symmetry_1
_geom_angle_site_symmetry_3
_geom_angle_publ_flag
C20 O1 H1A 113.00 . . no
C23 O3 H3A 116.00 . . no
C1 N1 C14 129.63(12) . . yes
C3 N2 C4 123.05(11) . . yes
C1 N1 H1 117.00 . . no
C14 N1 H1 112.00 . . no
C4 N2 H2 118.00 . . no
C3 N2 H2 119.00 . . no
N1 C1 C5 117.27(11) . . yes
N1 C1 C2 123.90(12) . . yes
C2 C1 C5 118.80(10) . . no
C3 C2 C13 117.03(12) . . no
C1 C2 C13 125.10(11) . . no
C1 C2 C3 117.84(12) . . no
N2 C3 C2 119.63(12) . . yes
C2 C3 C10 121.62(13) . . no
N2 C3 C10 118.75(11) . . yes
N2 C4 C6 116.09(11) . . yes
N2 C4 C5 120.43(12) . . yes
C5 C4 C6 123.47(12) . . no
C1 C5 C4 119.46(12) . . no
C4 C5 C9 120.26(12) . . no
C1 C5 C9 120.23(11) . . no
C4 C6 C7 112.30(12) . . no
C6 C7 C8 109.17(12) . . no
C7 C8 C9 110.05(12) . . no
C5 C9 C8 112.89(11) . . no
C3 C10 C11 119.18(13) . . no
C10 C11 C12 120.34(14) . . no
C11 C12 C13 120.59(14) . . no
C2 C13 C12 121.04(13) . . no
C15 C14 C19 119.67(12) . . no
N1 C14 C19 118.47(12) . . yes
N1 C14 C15 121.70(11) . . yes
C14 C15 C16 120.01(11) . . no
C15 C16 C17 121.63(11) . . no
C16 C17 C18 116.93(12) . . no
C16 C17 C17 121.31(11) . 2_666 no
C17 C17 C18 121.75(11) 2_666 . no
C17 C18 C19 121.97(12) . . no
C14 C19 C18 119.75(13) . . no
C4 C6 H6B 109.00 . . no
C7 C6 H6B 109.00 . . no
H6A C6 H6B 108.00 . . no
C7 C6 H6A 109.00 . . no
C4 C6 H6A 109.00 . . no
C6 C7 H7A 110.00 . . no
C8 C7 H7B 110.00 . . no
C6 C7 H7B 110.00 . . no
H7A C7 H7B 108.00 . . no
C8 C7 H7A 110.00 . . no
C9 C8 H8A 110.00 . . no
C9 C8 H8B 110.00 . . no
C7 C8 H8B 110.00 . . no
H8A C8 H8B 108.00 . . no
C7 C8 H8A 110.00 . . no
C5 C9 H9B 109.00 . . no
C8 C9 H9B 109.00 . . no
H9A C9 H9B 108.00 . . no
C5 C9 H9A 109.00 . . no
C8 C9 H9A 109.00 . . no
C3 C10 H10 120.00 . . no
C11 C10 H10 120.00 . . no
C10 C11 H11 120.00 . . no
C12 C11 H11 120.00 . . no
C13 C12 H12 120.00 . . no
C11 C12 H12 120.00 . . no
C12 C13 H13 119.00 . . no
C2 C13 H13 119.00 . . no
C14 C15 H15 120.00 . . no
C16 C15 H15 120.00 . . no
C17 C16 H16 119.00 . . no
C15 C16 H16 119.00 . . no
C19 C18 H18 119.00 . . no
C17 C18 H18 119.00 . . no
C14 C19 H19 120.00 . . no
C18 C19 H19 120.00 . . no
O1 C20 O2 128.61(17) . . yes
O2 C20 C21 117.65(14) . . yes
O1 C20 C21 113.73(13) . . yes
F1 C21 C20 113.45(15) . . yes
F1 C21 F2 107.82(13) . . yes
F2 C21 C20 109.79(14) . . yes
F3 C21 C20 112.12(13) . . yes
F2 C21 F3 106.84(16) . . yes
F1 C21 F3 106.50(16) . . yes
F4 C22 F5 106.78(12) . . yes
F4 C22 F6 107.72(11) . . yes
F5 C22 F6 107.34(13) . . yes
F5 C22 C23 110.33(11) . . yes
F6 C22 C23 111.76(12) . . yes
F4 C22 C23 112.64(13) . . yes
O3 C23 C22 110.94(14) . . yes
O4 C23 C22 119.64(14) . . yes
O3 C23 O4 129.42(17) . . yes

loop_
_geom_bond_atom_site_label_1
_geom_bond_atom_site_label_2
_geom_bond_distance
_geom_bond_site_symmetry_2
_geom_bond_publ_flag
F1 C21 1.321(2) . yes
F2 C21 1.319(2) . yes
F3 C21 1.322(2) . yes
F4 C22 1.3285(16) . yes
F5 C22 1.3468(17) . yes
F6 C22 1.3318(17) . yes
O1 C20 1.262(2) . yes
O2 C20 1.2138(18) . yes
O1 H1A 1.2200 . no
O3 C23 1.267(2) . yes
O4 C23 1.206(2) . yes
O3 H3A 1.2200 . no
N1 C14 1.4269(17) . yes
N1 C1 1.3523(15) . yes
N2 C4 1.3455(18) . yes
N2 C3 1.3680(18) . yes
N1 H1 0.8400 . no
N2 H2 0.8800 . no
C1 C5 1.4177(18) . no
C1 C2 1.4440(18) . no
C2 C13 1.4165(19) . no
C2 C3 1.4130(17) . no
C3 C10 1.410(2) . no
C4 C5 1.3850(17) . no
C4 C6 1.501(2) . no
C5 C9 1.5063(19) . no
C6 C7 1.518(2) . no
C7 C8 1.517(2) . no
C8 C9 1.524(2) . no
C10 C11 1.370(2) . no
C11 C12 1.407(2) . no
C12 C13 1.373(2) . no
C14 C15 1.3844(18) . no
C14 C19 1.3860(18) . no
C15 C16 1.3878(18) . no
C16 C17 1.3998(16) . no
C17 C17 1.4840(17) 2_666 no
C17 C18 1.395(2) . no
C18 C19 1.388(2) . no
C6 H6B 0.9700 . no
C6 H6A 0.9700 . no
C7 H7B 0.9700 . no
C7 H7A 0.9700 . no
C8 H8B 0.9700 . no
C8 H8A 0.9700 . no
C9 H9B 0.9700 . no
C9 H9A 0.9700 . no
C10 H10 0.9300 . no
C11 H11 0.9300 . no
C12 H12 0.9300 . no
C13 H13 0.9300 . no
C15 H15 0.9300 . no
C16 H16 0.9300 . no
C18 H18 0.9300 . no
C19 H19 0.9300 . no
C20 C21 1.536(2) . no
C22 C23 1.542(2) . no

loop_
_geom_hbond_atom_site_label_D
_geom_hbond_atom_site_label_H
_geom_hbond_atom_site_label_A
_geom_hbond_distance_DH
_geom_hbond_distance_HA
_geom_hbond_distance_DA
_geom_hbond_angle_DHA
_geom_hbond_site_symmetry_A
_geom_hbond_publ_flag
N1 H1 O4 0.8400 2.1600 2.9425(19) 155.00 2_676 yes
O1 H1A O1 1.2200 1.2200 2.448(2) 180.00 2_665 yes
N2 H2 O2 0.8800 1.9500 2.8098(16) 168.00 2_765 yes
O3 H3A O3 1.2200 1.2200 2.431(2) 180.00 2_676 yes
C19 H19 O2 0.9300 2.5600 3.4747(19) 169.00 2_665 yes

loop_
_geom_torsion_atom_site_label_1
_geom_torsion_atom_site_label_2
_geom_torsion_atom_site_label_3
_geom_torsion_atom_site_label_4
_geom_torsion
_geom_torsion_site_symmetry_1
_geom_torsion_site_symmetry_3
_geom_torsion_site_symmetry_4
_geom_torsion_publ_flag
C14 N1 C1 C2 21.30(18) . . . no
C14 N1 C1 C5 -160.59(11) . . . no
C1 N1 C14 C15 43.60(18) . . . no
C1 N1 C14 C19 -141.06(13) . . . no
C3 N2 C4 C6 -177.94(11) . . . no
C4 N2 C3 C10 176.10(11) . . . no
C4 N2 C3 C2 -3.35(17) . . . no
C3 N2 C4 C5 3.21(17) . . . no
C2 C1 C5 C4 -9.71(15) . . . no
N1 C1 C2 C13 9.70(17) . . . no
C5 C1 C2 C3 9.40(15) . . . no
N1 C1 C5 C9 -5.35(15) . . . no
N1 C1 C5 C4 172.08(10) . . . no
N1 C1 C2 C3 -172.52(10) . . . no
C2 C1 C5 C9 172.86(10) . . . no
C5 C1 C2 C13 -168.39(11) . . . no
C1 C2 C3 C10 177.50(10) . . . no
C13 C2 C3 N2 174.90(10) . . . no
C1 C2 C3 N2 -3.07(16) . . . no
C1 C2 C13 C12 -178.31(11) . . . no
C13 C2 C3 C10 -4.53(16) . . . no
C3 C2 C13 C12 3.89(17) . . . no
N2 C3 C10 C11 -178.04(11) . . . no
C2 C3 C10 C11 1.40(18) . . . no
C6 C4 C5 C1 -175.26(11) . . . no
C6 C4 C5 C9 2.17(17) . . . no
N2 C4 C5 C9 -179.06(10) . . . no
C5 C4 C6 C7 14.74(17) . . . no
N2 C4 C6 C7 -164.08(11) . . . no
N2 C4 C5 C1 3.51(16) . . . no
C1 C5 C9 C8 -167.77(10) . . . no
C4 C5 C9 C8 14.83(15) . . . no
C4 C6 C7 C8 -47.48(15) . . . no
C6 C7 C8 C9 65.36(14) . . . no
C7 C8 C9 C5 -48.21(14) . . . no
C3 C10 C11 C12 2.51(19) . . . no
C10 C11 C12 C13 -3.2(2) . . . no
C11 C12 C13 C2 -0.16(18) . . . no
N1 C14 C15 C16 177.59(11) . . . no
C19 C14 C15 C16 2.31(19) . . . no
N1 C14 C19 C18 -177.45(12) . . . no
C15 C14 C19 C18 -2.0(2) . . . no
C14 C15 C16 C17 -0.58(19) . . . no
C15 C16 C17 C18 -1.38(18) . . . no
C15 C16 C17 C17 179.86(11) . . 2_666 no
C16 C17 C18 C19 1.7(2) . . . no
C17 C17 C18 C19 -179.57(12) 2_666 . . no
C16 C17 C17 C16 179.98(13) . 2_666 2_666 no
C16 C17 C17 C18 -1.30(18) . 2_666 2_666 no
C18 C17 C17 C16 1.30(18) . 2_666 2_666 no
C18 C17 C17 C18 179.98(15) . 2_666 2_666 no
C17 C18 C19 C14 -0.0(2) . . . no
O1 C20 C21 F1 29.76(18) . . . no
O1 C20 C21 F2 -90.94(16) . . . no
O1 C20 C21 F3 150.47(15) . . . no
O2 C20 C21 F1 -151.45(14) . . . no
O2 C20 C21 F2 87.84(16) . . . no
O2 C20 C21 F3 -30.75(19) . . . no
F4 C22 C23 O3 175.52(12) . . . no
F4 C22 C23 O4 -5.59(19) . . . no
F5 C22 C23 O3 -65.26(15) . . . no
F5 C22 C23 O4 113.63(15) . . . no
F6 C22 C23 O3 54.08(16) . . . no
F6 C22 C23 O4 -127.03(15) . . . no
